data_7718636
loop_
_publ_author_name
'Kirk, Ryan M.'
'Hill, Anthony F.'

_publ_section_title
;
 Pnictogen-functionalised isocyanide ligands.
;
_journal_issue 22
_journal_name_full 'Dalton transactions (Cambridge, England : 2003)'
_journal_page_first 8881
_journal_page_last 8887
_journal_paper_doi 10.1039/d5dt00992h
_journal_volume 54
_journal_year 2025
_chemical_formula_moiety 'C15 H11 N O5 W'
_chemical_formula_sum 'C15 H11 N O5 W'
_chemical_formula_weight 469.10
_space_group_crystal_system monoclinic
_space_group_IT_number 14
_space_group_name_Hall '-P 2yn'
_space_group_name_H-M_alt 'P 1 21/n 1'
_atom_sites_solution_hydrogens geom
_atom_sites_solution_primary dual
_audit_creation_date 2024-06-20
_audit_creation_method
;
Olex2 1.5
(compiled 2023.08.24 svn.re1ec1418 for OlexSys, GUI svn.r6817)
;
_audit_update_record
;
2024-11-20 deposited with the CCDC.	2025-04-30 downloaded from the CCDC.
;
_cell_angle_alpha 90
_cell_angle_beta 103.5200(10)
_cell_angle_gamma 90
_cell_formula_units_Z 4
_cell_length_a 9.21210(10)
_cell_length_b 15.24780(10)
_cell_length_c 11.81920(10)
_cell_measurement_reflns_used 10261
_cell_measurement_temperature 149.99(10)
_cell_measurement_theta_max 77.8870
_cell_measurement_theta_min 2.8860
_cell_volume 1614.17(3)
_computing_cell_refinement 'CrysAlisPro 1.171.42.85a (Rigaku OD, 2023)'
_computing_data_collection 'CrysAlisPro 1.171.42.85a (Rigaku OD, 2023)'
_computing_data_reduction 'CrysAlisPro 1.171.42.85a (Rigaku OD, 2023)'
_computing_molecular_graphics 'Olex2 1.5 (Dolomanov et al., 2009)'
_computing_publication_material 'Olex2 1.5 (Dolomanov et al., 2009)'
_computing_structure_refinement 'SHELXL 2018/3 (Sheldrick, 2015)'
_computing_structure_solution 'SHELXT 2018/2 (Sheldrick, 2018)'
_diffrn_ambient_environment N~2~
_diffrn_ambient_temperature 149.99(10)
_diffrn_detector 'Hybrid Pixel Array Detector'
_diffrn_detector_area_resol_mean 10.0000
_diffrn_detector_type HyPix
_diffrn_measured_fraction_theta_full 1.000
_diffrn_measured_fraction_theta_max 0.984
_diffrn_measurement_details
;
List of Runs (angles in degrees, time in seconds):

  # Type    Start    End  Width  t~exp~   \w     \q     \k     \f   Frames
#--------------------------------------------------------------------------
  1  \w    -29.00  26.00   0.50    0.50    --  -46.45  60.00  88.00  110
  2  \w   -115.00 -39.00   0.50    0.50    --  -46.45 -60.00 -51.00  152
  3  \w     50.00  75.00   0.50    0.50    --   46.45  60.00  88.00   50
  4  \w     24.00  62.00   0.50    0.50    --   46.45 -60.00 -51.00   76
  5  \w    102.00 176.00   0.50    0.50    --  107.75  60.00  88.00  148
  6  \w     44.00  75.00   0.50    0.50    --  107.75 -60.00 -51.00   62
  7  \w     -8.00  22.00   0.50    0.50    --  -46.45  19.00  90.00   60
  8  \w      3.00  30.00   0.50    0.50    --  -46.45  19.00-120.00   54
  9  \w     -8.00  29.00   0.50    0.50    --  -46.45  19.00-150.00   74
 10  \w    -22.00   5.00   0.50    0.50    --  -46.45  38.00-120.00   54
 11  \w     37.00  72.00   0.50    0.50    --  107.75 -45.00-180.00   70
 12  \w     32.00  57.00   0.50    0.50    --  107.75 -30.00 -60.00   50
 13  \w     32.00  57.00   0.50    0.50    --  107.75 -30.00 150.00   50
 14  \w     35.00  60.00   0.50    0.50    --  107.75 -77.00-120.00   50
 15  \w     32.00  59.00   0.50    0.50    --  107.75 -30.00 -30.00   54
 16  \w     32.00  57.00   0.50    0.50    --  107.75 -30.00  30.00   50
 17  \w     32.00  58.00   0.50    0.50    --  107.75 -30.00-180.00   52
 18  \w     41.00  66.00   0.50    0.50    --  107.75 -45.00   0.00   50
 19  \w     39.00  67.00   0.50    0.50    --  107.75 -45.00 150.00   56
 20  \w     37.00  86.00   0.50    0.50    --  107.75 -95.00 -60.00   98
 21  \w     40.00  77.00   0.50    0.50    --  107.75 -61.00   0.00   74
 22  \w    142.00 167.00   0.50    0.50    --  107.75  45.00-180.00   50
 23  \w     61.00  87.00   0.50    0.50    --  107.75 -61.00  60.00   52
 24  \w     94.00 119.00   0.50    0.50    --  107.75  45.00-180.00   50
 25  \w     34.00  59.00   0.50    0.50    --  107.75 -30.00   0.00   50
 26  \w     88.00 119.00   0.50    0.50    --  107.75 -77.00-120.00   62
 27  \w     34.00  59.00   0.50    0.50    --  107.75 -30.00 -90.00   50
 28  \w     60.00  85.00   0.50    0.50    --  107.75 -61.00-180.00   50
 29  \w     97.00 133.00   0.50    0.50    --  107.75  77.00   0.00   72
 30  \w     41.00  66.00   0.50    0.50    --  107.75 -45.00  90.00   50
 31  \w     46.00  73.00   0.50    0.50    --  107.75 -45.00-120.00   54
 32  \w     37.00  62.00   0.50    0.50    --  107.75 -45.00  30.00   50
 33  \w     44.00  71.00   0.50    0.50    --  107.75 -61.00  90.00   54
 34  \w     33.00  58.00   0.50    0.50    --  107.75 -30.00 120.00   50
;
_diffrn_measurement_device 'four-circle diffractometer'
_diffrn_measurement_device_type 'SuperNova, Dual, Cu at home/near, HyPix'
_diffrn_measurement_method '\w scans'
_diffrn_orient_matrix_type 'CrysAlisPro convention (1999,Acta A55,543-557)'
_diffrn_orient_matrix_UB_11 -0.0351524000
_diffrn_orient_matrix_UB_12 0.0675944000
_diffrn_orient_matrix_UB_13 0.0867329000
_diffrn_orient_matrix_UB_21 -0.1478449000
_diffrn_orient_matrix_UB_22 0.0227789000
_diffrn_orient_matrix_UB_23 -0.0866371000
_diffrn_orient_matrix_UB_31 -0.0805436000
_diffrn_orient_matrix_UB_32 -0.0715773000
_diffrn_orient_matrix_UB_33 0.0542252000
_diffrn_radiation_monochromator mirror
_diffrn_radiation_probe x-ray
_diffrn_radiation_type 'Cu K\a'
_diffrn_radiation_wavelength 1.54184
_diffrn_reflns_av_R_equivalents 0.0218
_diffrn_reflns_av_unetI/netI 0.0181
_diffrn_reflns_Laue_measured_fraction_full 1.000
_diffrn_reflns_Laue_measured_fraction_max 0.984
_diffrn_reflns_limit_h_max 11
_diffrn_reflns_limit_h_min -11
_diffrn_reflns_limit_k_max 17
_diffrn_reflns_limit_k_min -19
_diffrn_reflns_limit_l_max 15
_diffrn_reflns_limit_l_min -13
_diffrn_reflns_number 12081
_diffrn_reflns_point_group_measured_fraction_full 1.000
_diffrn_reflns_point_group_measured_fraction_max 0.984
_diffrn_reflns_theta_full 67.684
_diffrn_reflns_theta_max 78.142
_diffrn_reflns_theta_min 4.819
_diffrn_source 'micro-focus sealed X-ray tube'
_diffrn_source_type 'SuperNova (Cu) X-ray Source'
_exptl_absorpt_coefficient_mu 13.468
_exptl_absorpt_correction_T_max 0.27269
_exptl_absorpt_correction_T_min 0.17688
_exptl_absorpt_correction_type sphere
_exptl_absorpt_process_details
;
CrysAlisPro 1.171.42.85a (Rigaku Oxford Diffraction, 2023)
Spherical absorption correction
using equivalent radius and absorption coefficient.
Empirical absorption correction using spherical harmonics,
implemented in SCALE3 ABSPACK scaling algorithm.
;
_exptl_crystal_colour 'translucent dark colourless'
_exptl_crystal_density_diffrn 1.930
_exptl_crystal_description plate
_exptl_crystal_F_000 888
_exptl_crystal_recrystallization_method 'Re-crystallisation from solvent: Et2O/hexane'
_exptl_crystal_size_max 0.245
_exptl_crystal_size_mid 0.196
_exptl_crystal_size_min 0.098
_exptl_crystal_size_rad 0.092
_refine_diff_density_max 0.461
_refine_diff_density_min -1.223
_refine_diff_density_rms 0.119
_refine_ls_extinction_method none
_refine_ls_goodness_of_fit_ref 1.089
_refine_ls_hydrogen_treatment constr
_refine_ls_matrix_type full
_refine_ls_number_parameters 202
_refine_ls_number_reflns 3408
_refine_ls_number_restraints 0
_refine_ls_restrained_S_all 1.089
_refine_ls_R_factor_all 0.0215
_refine_ls_R_factor_gt 0.0208
_refine_ls_shift/su_max 0.001
_refine_ls_shift/su_mean 0.000
_refine_ls_structure_factor_coef Fsqd
_refine_ls_weighting_details 'w=1/[\s^2^(Fo^2^)+(0.0322P)^2^+0.8492P] where P=(Fo^2^+2Fc^2^)/3'
_refine_ls_weighting_scheme calc
_refine_ls_wR_factor_gt 0.0547
_refine_ls_wR_factor_ref 0.0553
_reflns_Friedel_coverage 0.000
_reflns_number_gt 3286
_reflns_number_total 3408
_reflns_threshold_expression 'I > 2\s(I)'
_cod_data_source_file d5dt00992h2.cif
_cod_data_source_block rmk_365_a_scale
_cod_depositor_comments 'Adding full bibliography for 7718628--7718640.cif.'
_cod_database_code 7718636
_shelx_shelxl_version_number 2018/3
_chemical_oxdiff_formula C15H11N1O5W1
_chemical_oxdiff_usercomment 'Et2O/hexane at 0 deg'
_shelx_space_group_comment
;
The symmetry employed for this shelxl refinement is uniquely defined
by the following loop, which should always be used as a source of
symmetry information in preference to the above space-group names.
They are only intended as comments.
;
_shelx_estimated_absorpt_t_max 0.346
_shelx_estimated_absorpt_t_min 0.140
_olex2_refinement_description
;
1.a Aromatic/amide H refined with riding coordinates:
 C9(H9), C11(H11)
1.b Idealised Me refined as rotating group:
 C15(H15A,H15B,H15C), C13(H13A,H13B,H13C), C14(H14A,H14B,H14C)
;
_ins_header
;
TITL RMK_365_A_scale in P2(1)/n 
REM P2(1)/n (#14 in standard setting)
CELL 1.54184   9.212120  15.247762  11.819159  90.0000 103.5198  90.0000
ZERR    4.00   0.000084   0.000138   0.000105   0.0000   0.0010   0.0000
LATT  1
SYMM -x+1/2, y+1/2,-z+1/2 
SFAC C H N O W
UNIT 60.00 44.00 4.00 20.00 4.00
REM  CrysAlisPro recorded range (K): Min=150.0; max=150.0; aver:150.0
TEMP -123
SIZE 0.10 0.20 0.24
TREF
HKLF 4
END
;
_olex2_submission_special_instructions 'No special instructions were received'
_oxdiff_exptl_absorpt_empirical_details
;
Empirical correction (ABSPACK) includes:
- Absorption correction using spherical harmonics
- Frame scaling
;
_oxdiff_exptl_absorpt_empirical_full_max 1.494
_oxdiff_exptl_absorpt_empirical_full_min 0.755

loop_
_space_group_symop_operation_xyz
'x, y, z'
'-x+1/2, y+1/2, -z+1/2'
'-x, -y, -z'
'x-1/2, -y-1/2, z-1/2'

loop_
_atom_site_label
_atom_site_type_symbol
_atom_site_fract_x
_atom_site_fract_y
_atom_site_fract_z
_atom_site_U_iso_or_equiv
_atom_site_adp_type
_atom_site_occupancy
_atom_site_site_symmetry_order
_atom_site_calc_flag
_atom_site_refinement_flags_posn
_atom_site_refinement_flags_adp
_atom_site_refinement_flags_occupancy
_atom_site_disorder_assembly
_atom_site_disorder_group
W1 W 0.25745(2) 0.15696(2) 0.49374(2) 0.02780(6) Uani 1 1 d . . . . .
O3 O 0.5491(3) 0.16954(16) 0.7000(2) 0.0491(5) Uani 1 1 d . . . . .
O5 O -0.0395(3) 0.14444(16) 0.2919(2) 0.0537(6) Uani 1 1 d . . . . .
N1 N 0.2360(2) 0.37160(19) 0.50957(16) 0.0323(5) Uani 1 1 d . . . . .
O4 O 0.4426(3) 0.19171(18) 0.3017(2) 0.0580(6) Uani 1 1 d . . . . .
C8 C 0.1767(3) 0.50703(17) 0.5906(2) 0.0295(5) Uani 1 1 d . . . . .
C9 C 0.1768(3) 0.59848(17) 0.5863(2) 0.0318(5) Uani 1 1 d . . . . .
H9 H 0.135233 0.630612 0.639924 0.038 Uiso 1 1 calc R U . . .
C7 C 0.2376(2) 0.46338(18) 0.50958(19) 0.0295(5) Uani 1 1 d . . . . .
O1 O 0.3133(3) -0.04702(14) 0.4805(2) 0.0680(7) Uani 1 1 d . . . . .
C3 C 0.4461(4) 0.16519(17) 0.6256(3) 0.0353(6) Uani 1 1 d . . . . .
C10 C 0.2361(3) 0.6436(2) 0.5058(2) 0.0335(6) Uani 1 1 d . . . . .
C12 C 0.3007(3) 0.50523(17) 0.4276(2) 0.0290(5) Uani 1 1 d . . . . .
C6 C 0.2377(3) 0.2953(2) 0.50486(19) 0.0320(6) Uani 1 1 d . . . . .
C5 C 0.0668(4) 0.14954(17) 0.3642(3) 0.0376(6) Uani 1 1 d . . . . .
C4 C 0.3780(3) 0.1786(2) 0.3709(3) 0.0384(6) Uani 1 1 d . . . . .
O2 O 0.0568(3) 0.1227(2) 0.6746(2) 0.0769(8) Uani 1 1 d . . . . .
C15 C 0.3653(3) 0.45464(18) 0.3417(2) 0.0365(5) Uani 1 1 d . . . . .
H15A H 0.440553 0.413387 0.383585 0.055 Uiso 1 1 calc R U . . .
H15B H 0.411906 0.495419 0.296740 0.055 Uiso 1 1 calc R U . . .
H15C H 0.285577 0.422138 0.288915 0.055 Uiso 1 1 calc R U . . .
C11 C 0.2991(3) 0.59677(17) 0.4278(2) 0.0320(5) Uani 1 1 d . . . . .
H11 H 0.341806 0.627767 0.373848 0.038 Uiso 1 1 calc R U . . .
C13 C 0.1140(3) 0.45835(18) 0.6795(2) 0.0362(5) Uani 1 1 d . . . . .
H13A H 0.070877 0.500362 0.725195 0.054 Uiso 1 1 calc R U . . .
H13B H 0.193965 0.425348 0.731269 0.054 Uiso 1 1 calc R U . . .
H13C H 0.036242 0.417702 0.639681 0.054 Uiso 1 1 calc R U . . .
C1 C 0.2905(4) 0.0257(2) 0.4846(3) 0.0464(7) Uani 1 1 d . . . . .
C14 C 0.2315(3) 0.7430(2) 0.5016(2) 0.0446(7) Uani 1 1 d . . . . .
H14A H 0.132315 0.762363 0.459077 0.067 Uiso 1 1 calc R U . . .
H14B H 0.306822 0.764549 0.461949 0.067 Uiso 1 1 calc R U . . .
H14C H 0.252517 0.766307 0.581029 0.067 Uiso 1 1 calc R U . . .
C2 C 0.1300(3) 0.1360(2) 0.6113(3) 0.0435(6) Uani 1 1 d . . . . .

loop_
_atom_site_aniso_label
_atom_site_aniso_U_11
_atom_site_aniso_U_22
_atom_site_aniso_U_33
_atom_site_aniso_U_23
_atom_site_aniso_U_13
_atom_site_aniso_U_12
W1 0.03038(8) 0.02565(9) 0.02803(8) 0.00048(3) 0.00816(6) 0.00167(3)
O3 0.0414(12) 0.0636(14) 0.0386(12) 0.0000(10) 0.0016(10) 0.0004(10)
O5 0.0418(12) 0.0691(15) 0.0457(13) -0.0057(11) 0.0011(11) -0.0018(10)
N1 0.0370(11) 0.0311(13) 0.0282(11) -0.0016(7) 0.0061(9) 0.0016(8)
O4 0.0544(13) 0.0819(17) 0.0435(12) -0.0093(12) 0.0233(10) -0.0108(12)
C8 0.0285(10) 0.0301(11) 0.0290(11) -0.0003(9) 0.0051(9) -0.0004(9)
C9 0.0320(11) 0.0308(12) 0.0327(12) -0.0061(10) 0.0080(9) 0.0031(9)
C7 0.0294(11) 0.0289(13) 0.0281(12) -0.0035(8) 0.0025(10) 0.0016(8)
O1 0.0809(17) 0.0322(11) 0.0847(19) -0.0054(11) 0.0066(15) 0.0078(11)
C3 0.0395(15) 0.0353(13) 0.0329(14) 0.0015(10) 0.0120(12) 0.0005(10)
C10 0.0310(13) 0.0269(13) 0.0417(16) -0.0006(9) 0.0069(12) -0.0015(8)
C12 0.0273(10) 0.0316(11) 0.0276(11) 0.0004(9) 0.0052(9) 0.0001(9)
C6 0.0368(13) 0.0312(15) 0.0288(13) 0.0006(8) 0.0089(11) 0.0013(9)
C5 0.0390(15) 0.0384(15) 0.0363(15) -0.0013(10) 0.0107(13) 0.0019(10)
C4 0.0360(13) 0.0443(14) 0.0359(14) -0.0075(12) 0.0107(11) -0.0008(12)
O2 0.0509(13) 0.126(2) 0.0594(16) 0.0402(17) 0.0239(12) 0.0078(15)
C15 0.0384(13) 0.0400(14) 0.0322(12) -0.0048(10) 0.0105(10) 0.0019(11)
C11 0.0295(11) 0.0315(12) 0.0353(12) 0.0023(10) 0.0086(10) -0.0026(9)
C13 0.0389(13) 0.0382(13) 0.0323(12) 0.0028(10) 0.0100(10) -0.0008(11)
C1 0.0508(15) 0.0324(15) 0.0520(17) -0.0027(12) 0.0038(14) 0.0028(13)
C14 0.0484(16) 0.0320(16) 0.054(2) -0.0016(10) 0.0131(14) 0.0009(11)
C2 0.0342(13) 0.0572(16) 0.0395(15) 0.0155(14) 0.0095(12) 0.0031(13)

loop_
_atom_type_symbol
_atom_type_description
_atom_type_scat_dispersion_real
_atom_type_scat_dispersion_imag
_atom_type_scat_source
C C 0.0181 0.0091 'International Tables Vol C Tables 4.2.6.8 and 6.1.1.4'
H H 0.0000 0.0000 'International Tables Vol C Tables 4.2.6.8 and 6.1.1.4'
N N 0.0311 0.0180 'International Tables Vol C Tables 4.2.6.8 and 6.1.1.4'
O O 0.0492 0.0322 'International Tables Vol C Tables 4.2.6.8 and 6.1.1.4'
W W -5.4734 5.5774 'International Tables Vol C Tables 4.2.6.8 and 6.1.1.4'

loop_
_exptl_crystal_face_index_h
_exptl_crystal_face_index_k
_exptl_crystal_face_index_l
_exptl_crystal_face_perp_dist
6 3 -3 0.0751
2 -9 3 0.0996
-6 -3 3 0.1196
-5 4 1 0.0870
0 6 6 0.0496
0 -5 -6 0.0438
0 9 -4 0.1175

loop_
_geom_angle_atom_site_label_1
_geom_angle_atom_site_label_2
_geom_angle_atom_site_label_3
_geom_angle
_geom_angle_site_symmetry_1
_geom_angle_site_symmetry_3
_geom_angle_publ_flag
C3 W1 C6 87.81(9) . . ?
C3 W1 C4 91.46(12) . . ?
C5 W1 C3 178.94(10) . . ?
C5 W1 C6 91.74(9) . . ?
C5 W1 C4 89.48(12) . . ?
C4 W1 C6 87.29(10) . . ?
C1 W1 C3 89.42(11) . . ?
C1 W1 C6 176.37(11) . . ?
C1 W1 C5 91.07(11) . . ?
C1 W1 C4 90.44(13) . . ?
C1 W1 C2 89.97(14) . . ?
C2 W1 C3 90.69(12) . . ?
C2 W1 C6 92.40(12) . . ?
C2 W1 C5 88.37(12) . . ?
C2 W1 C4 177.82(10) . . ?
C6 N1 C7 176.7(2) . . ?
C9 C8 C13 121.4(2) . . ?
C7 C8 C9 116.8(2) . . ?
C7 C8 C13 121.8(2) . . ?
C8 C9 H9 119.2 . . ?
C10 C9 C8 121.7(2) . . ?
C10 C9 H9 119.2 . . ?
C8 C7 N1 118.3(2) . . ?
C8 C7 C12 124.1(3) . . ?
C12 C7 N1 117.6(2) . . ?
O3 C3 W1 178.8(3) . . ?
C9 C10 C11 119.4(3) . . ?
C9 C10 C14 120.4(2) . . ?
C11 C10 C14 120.2(3) . . ?
C7 C12 C15 121.9(2) . . ?
C7 C12 C11 116.7(2) . . ?
C11 C12 C15 121.3(2) . . ?
N1 C6 W1 175.6(2) . . ?
O5 C5 W1 179.3(3) . . ?
O4 C4 W1 178.6(3) . . ?
C12 C15 H15A 109.5 . . ?
C12 C15 H15B 109.5 . . ?
C12 C15 H15C 109.5 . . ?
H15A C15 H15B 109.5 . . ?
H15A C15 H15C 109.5 . . ?
H15B C15 H15C 109.5 . . ?
C10 C11 C12 121.3(2) . . ?
C10 C11 H11 119.3 . . ?
C12 C11 H11 119.3 . . ?
C8 C13 H13A 109.5 . . ?
C8 C13 H13B 109.5 . . ?
C8 C13 H13C 109.5 . . ?
H13A C13 H13B 109.5 . . ?
H13A C13 H13C 109.5 . . ?
H13B C13 H13C 109.5 . . ?
O1 C1 W1 178.0(3) . . ?
C10 C14 H14A 109.5 . . ?
C10 C14 H14B 109.5 . . ?
C10 C14 H14C 109.5 . . ?
H14A C14 H14B 109.5 . . ?
H14A C14 H14C 109.5 . . ?
H14B C14 H14C 109.5 . . ?
O2 C2 W1 178.1(3) . . ?

loop_
_geom_bond_atom_site_label_1
_geom_bond_atom_site_label_2
_geom_bond_distance
_geom_bond_site_symmetry_2
_geom_bond_publ_flag
W1 C3 2.049(3) . ?
W1 C6 2.124(3) . ?
W1 C5 2.045(3) . ?
W1 C4 2.051(3) . ?
W1 C1 2.032(3) . ?
W1 C2 2.043(3) . ?
O3 C3 1.135(4) . ?
O5 C5 1.142(4) . ?
N1 C7 1.399(4) . ?
N1 C6 1.165(5) . ?
O4 C4 1.136(4) . ?
C8 C9 1.395(4) . ?
C8 C7 1.387(3) . ?
C8 C13 1.507(4) . ?
C9 H9 0.9500 . ?
C9 C10 1.386(4) . ?
C7 C12 1.396(3) . ?
O1 C1 1.131(4) . ?
C10 C11 1.395(4) . ?
C10 C14 1.516(5) . ?
C12 C15 1.504(3) . ?
C12 C11 1.396(4) . ?
O2 C2 1.136(4) . ?
C15 H15A 0.9800 . ?
C15 H15B 0.9800 . ?
C15 H15C 0.9800 . ?
C11 H11 0.9500 . ?
C13 H13A 0.9800 . ?
C13 H13B 0.9800 . ?
C13 H13C 0.9800 . ?
C14 H14A 0.9800 . ?
C14 H14B 0.9800 . ?
C14 H14C 0.9800 . ?

loop_
_geom_torsion_atom_site_label_1
_geom_torsion_atom_site_label_2
_geom_torsion_atom_site_label_3
_geom_torsion_atom_site_label_4
_geom_torsion
_geom_torsion_site_symmetry_1
_geom_torsion_site_symmetry_2
_geom_torsion_site_symmetry_3
_geom_torsion_site_symmetry_4
_geom_torsion_publ_flag
N1 C7 C12 C15 0.0(3) . . . . ?
N1 C7 C12 C11 179.0(2) . . . . ?
C8 C9 C10 C11 -0.8(3) . . . . ?
C8 C9 C10 C14 178.7(2) . . . . ?
C8 C7 C12 C15 179.9(2) . . . . ?
C8 C7 C12 C11 -1.0(3) . . . . ?
C9 C8 C7 N1 -178.5(2) . . . . ?
C9 C8 C7 C12 1.6(3) . . . . ?
C9 C10 C11 C12 1.4(3) . . . . ?
C7 C8 C9 C10 -0.6(4) . . . . ?
C7 C12 C11 C10 -0.6(3) . . . . ?
C15 C12 C11 C10 178.5(2) . . . . ?
C13 C8 C9 C10 179.2(2) . . . . ?
C13 C8 C7 N1 1.8(3) . . . . ?
C13 C8 C7 C12 -178.2(2) . . . . ?
C14 C10 C11 C12 -178.1(2) . . . . ?

loop_
_exptl_oxdiff_crystal_face_indexfrac_h
_exptl_oxdiff_crystal_face_indexfrac_k
_exptl_oxdiff_crystal_face_indexfrac_l
_exptl_oxdiff_crystal_face_x
_exptl_oxdiff_crystal_face_y
_exptl_oxdiff_crystal_face_z
5.5337 3.0153 -3.3343 -0.2799 -0.4606 -0.8423
1.6860 -8.5535 2.6093 -0.4111 -0.6702 0.6179
-5.5567 -2.9285 3.3101 0.2845 0.4680 0.8367
-5.3966 4.0447 0.5782 0.5133 0.8399 0.1765
0.1930 5.6042 6.0832 0.8996 -0.4279 -0.0868
-0.0870 -5.4002 -6.2219 -0.9016 0.4289 0.0562
0.2110 8.5197 -3.8526 0.2343 0.4967 -0.8357
